data_2233301
loop_
_publ_author_name
'Samshuddin, S.'
'Butcher, Ray J.'
'Akkurt, Mehmet'
'Narayana, B.'
'Sarojini, B. K.'
'Yathirajan, H. S.'

_publ_section_title
;
 (1<i>E</i>,4<i>E</i>)-1-(3-Nitrophenyl)-5-phenylpenta-1,4-dien-3-one
;
_journal_coeditor_code TK5031
_journal_issue 1
_journal_name_full 'Acta Crystallographica Section E'
_journal_page_first o74
_journal_page_last o75
_journal_paper_doi 10.1107/S1600536811052548
_journal_volume 68
_journal_year 2012
_chemical_formula_iupac 'C17 H13 N O3'
_chemical_formula_moiety 'C17 H13 N O3'
_chemical_formula_sum 'C17 H13 N O3'
_chemical_formula_weight 279.28
_chemical_name_systematic
;
(1<i>E</i>,4<i>E</i>)-1-(3-Nitrophenyl)-5-phenylpenta-1,4-dien-3-one
;
_space_group_IT_number 14
_symmetry_cell_setting monoclinic
_symmetry_space_group_name_Hall '-P 2ybc'
_symmetry_space_group_name_H-M 'P 1 21/c 1'
_atom_sites_solution_hydrogens geom
_atom_sites_solution_primary direct
_atom_sites_solution_secondary difmap
_cell_angle_alpha 90
_cell_angle_beta 114.992(7)
_cell_angle_gamma 90
_cell_formula_units_Z 4
_cell_length_a 11.9806(6)
_cell_length_b 9.8955(4)
_cell_length_c 12.5562(7)
_cell_measurement_reflns_used 2209
_cell_measurement_temperature 293
_cell_measurement_theta_max 30.85
_cell_measurement_theta_min 3.09
_cell_volume 1349.21(14)
_computing_cell_refinement '<i>CrysAlis PRO</i> (Oxford Diffraction, 2007)'
_computing_data_collection '<i>CrysAlis PRO</i> (Oxford Diffraction, 2007)'
_computing_data_reduction '<i>CrysAlis RED</i> (Oxford Diffraction, 2007)'
_computing_molecular_graphics '<i>ORTEP-3</i> (Farrugia, 1997)'
_computing_publication_material
;
<i>WinGx</i> (Farrugia, 1999), PARST (Nardelli, 1983) and
<i>PLATON</i> (Spek, 2009)
;
_computing_structure_refinement 'SHELXL97 (Sheldrick, 2008)'
_computing_structure_solution 'SHELXS97 (Sheldrick, 2008)'
_diffrn_ambient_temperature 293(2)
_diffrn_detector_area_resol_mean 10.5081
_diffrn_measured_fraction_theta_full 0.998
_diffrn_measured_fraction_theta_max 0.876
_diffrn_measurement_device_type 'Oxford Diffraction Xcalibur Ruby Gemini'
_diffrn_measurement_method '\w scans'
_diffrn_radiation_monochromator graphite
_diffrn_radiation_source 'Enhance (Mo) X-ray Source'
_diffrn_radiation_type MoK\a
_diffrn_radiation_wavelength 0.71073
_diffrn_reflns_av_R_equivalents 0.0331
_diffrn_reflns_av_sigmaI/netI 0.0594
_diffrn_reflns_limit_h_max 15
_diffrn_reflns_limit_h_min -17
_diffrn_reflns_limit_k_max 14
_diffrn_reflns_limit_k_min -13
_diffrn_reflns_limit_l_max 18
_diffrn_reflns_limit_l_min -11
_diffrn_reflns_number 7835
_diffrn_reflns_reduction_process
;
;
_diffrn_reflns_theta_full 25.50
_diffrn_reflns_theta_max 30.92
_diffrn_reflns_theta_min 3.27
_exptl_absorpt_coefficient_mu 0.095
_exptl_absorpt_correction_T_max 1.000
_exptl_absorpt_correction_T_min 0.969
_exptl_absorpt_correction_type multi-scan
_exptl_absorpt_process_details '(CrysAlis RED; Oxford Diffraction, 2007)'
_exptl_crystal_colour colourless
_exptl_crystal_density_diffrn 1.375
_exptl_crystal_density_method 'Not Measured'
_exptl_crystal_description plate
_exptl_crystal_F_000 584
_exptl_crystal_size_max 0.440
_exptl_crystal_size_mid 0.340
_exptl_crystal_size_min 0.080
_refine_diff_density_max 0.250
_refine_diff_density_min -0.256
_refine_ls_extinction_method none
_refine_ls_goodness_of_fit_ref 1.019
_refine_ls_hydrogen_treatment constr
_refine_ls_matrix_type full
_refine_ls_number_parameters 190
_refine_ls_number_reflns 3746
_refine_ls_number_restraints 0
_refine_ls_restrained_S_all 1.019
_refine_ls_R_factor_all 0.0965
_refine_ls_R_factor_gt 0.0550
_refine_ls_shift/su_max 0.000
_refine_ls_shift/su_mean 0.000
_refine_ls_structure_factor_coef Fsqd
_refine_ls_weighting_details 'calc w=1/[\s^2^(Fo^2^)+(0.0470P)^2^+0.2703P] where P=(Fo^2^+2Fc^2^)/3'
_refine_ls_weighting_scheme calc
_refine_ls_wR_factor_gt 0.1076
_refine_ls_wR_factor_ref 0.1276
_reflns_number_gt 2453
_reflns_number_total 3746
_reflns_threshold_expression I>2\s(I)
_cod_data_source_file tk5031.cif
_cod_data_source_block I
_cod_original_sg_symbol_H-M 'P 21/c'
_cod_database_code 2233301
_cod_database_fobs_code 2233301

loop_
_symmetry_equiv_pos_site_id
_symmetry_equiv_pos_as_xyz
1 x,y,z
2 -x,1/2+y,1/2-z
3 -x,-y,-z
4 x,1/2-y,1/2+z

loop_
_atom_site_aniso_label
_atom_site_aniso_U_11
_atom_site_aniso_U_22
_atom_site_aniso_U_33
_atom_site_aniso_U_12
_atom_site_aniso_U_13
_atom_site_aniso_U_23
O1 0.0408(8) 0.0265(6) 0.0284(7) -0.0001(6) 0.0068(6) -0.0062(6)
O2 0.0800(11) 0.0377(8) 0.0184(7) -0.0015(8) -0.0003(7) 0.0065(6)
O3 0.0347(7) 0.0216(6) 0.0241(6) 0.0027(5) 0.0066(5) -0.0001(5)
N1 0.0322(8) 0.0298(8) 0.0206(7) -0.0031(7) 0.0066(6) -0.0004(7)
C1 0.0195(7) 0.0224(8) 0.0202(8) 0.0009(6) 0.0082(7) 0.0004(7)
C2 0.0216(7) 0.0183(7) 0.0243(8) 0.0010(6) 0.0107(7) 0.0001(7)
C3 0.0240(8) 0.0249(8) 0.0171(8) -0.0039(7) 0.0070(7) -0.0009(7)
C4 0.0270(8) 0.0251(8) 0.0211(8) 0.0029(7) 0.0091(7) 0.0067(7)
C5 0.0307(9) 0.0199(8) 0.0270(9) 0.0024(7) 0.0156(7) 0.0023(7)
C6 0.0278(8) 0.0259(8) 0.0199(8) -0.0011(7) 0.0112(7) -0.0032(7)
C7 0.0216(8) 0.0207(8) 0.0226(8) 0.0013(7) 0.0068(7) -0.0001(7)
C8 0.0228(8) 0.0211(8) 0.0230(8) 0.0016(7) 0.0085(7) -0.0001(7)
C9 0.0204(8) 0.0240(8) 0.0222(8) -0.0003(7) 0.0081(7) 0.0012(7)
C10 0.0253(8) 0.0207(8) 0.0192(8) 0.0012(7) 0.0084(7) 0.0014(7)
C11 0.0268(8) 0.0206(8) 0.0215(8) -0.0006(7) 0.0112(7) 0.0010(7)
C12 0.0223(8) 0.0227(8) 0.0177(7) -0.0028(7) 0.0079(7) 0.0029(7)
C13 0.0239(8) 0.0259(8) 0.0238(8) -0.0001(7) 0.0071(7) 0.0027(7)
C14 0.0334(9) 0.0262(9) 0.0274(9) -0.0039(8) 0.0111(8) -0.0043(8)
C15 0.0310(9) 0.0338(10) 0.0223(9) -0.0092(8) 0.0064(8) -0.0038(8)
C16 0.0209(8) 0.0352(10) 0.0253(9) -0.0005(7) 0.0050(7) 0.0049(8)
C17 0.0251(8) 0.0264(8) 0.0255(8) 0.0006(7) 0.0104(7) 0.0010(7)

loop_
_atom_site_type_symbol
_atom_site_label
_atom_site_fract_x
_atom_site_fract_y
_atom_site_fract_z
_atom_site_U_iso_or_equiv
_atom_site_thermal_displace_type
_atom_site_calc_flag
_atom_site_refinement_flags
_atom_site_occupancy
O O1 0.17385(11) 0.14120(12) 0.04941(10) 0.0346(4) Uani d . 1.000
O O2 0.11627(15) 0.33639(14) -0.03094(11) 0.0526(5) Uani d . 1.000
O O3 0.54296(11) 0.04578(11) 0.67363(10) 0.0288(4) Uani d . 1.000
N N1 0.16833(13) 0.26465(15) 0.05501(12) 0.0291(4) Uani d . 1.000
C C1 0.34756(14) 0.30928(16) 0.37830(13) 0.0208(4) Uani d . 1.000
C C2 0.29603(14) 0.25023(16) 0.26714(13) 0.0211(4) Uani d . 1.000
C C3 0.22682(14) 0.32911(16) 0.17068(13) 0.0226(5) Uani d . 1.000
C C4 0.20852(15) 0.46592(17) 0.17935(14) 0.0248(5) Uani d . 1.000
C C5 0.26174(15) 0.52505(17) 0.28955(14) 0.0247(5) Uani d . 1.000
C C6 0.32965(15) 0.44777(16) 0.38746(14) 0.0242(5) Uani d . 1.000
C C7 0.41680(14) 0.22370(16) 0.48051(14) 0.0225(5) Uani d . 1.000
C C8 0.46170(14) 0.26055(16) 0.59296(14) 0.0227(5) Uani d . 1.000
C C9 0.53494(14) 0.16722(16) 0.68958(14) 0.0225(5) Uani d . 1.000
C C10 0.60212(14) 0.23207(16) 0.80546(13) 0.0221(5) Uani d . 1.000
C C11 0.70265(14) 0.17661(16) 0.88844(13) 0.0226(5) Uani d . 1.000
C C12 0.78098(14) 0.23472(16) 1.00356(13) 0.0211(4) Uani d . 1.000
C C13 0.74719(15) 0.34930(17) 1.04775(14) 0.0256(5) Uani d . 1.000
C C14 0.82268(16) 0.39866(17) 1.15834(15) 0.0296(5) Uani d . 1.000
C C15 0.93264(16) 0.33433(18) 1.22672(15) 0.0307(5) Uani d . 1.000
C C16 0.96719(15) 0.22128(18) 1.18395(15) 0.0288(5) Uani d . 1.000
C C17 0.89256(15) 0.17173(17) 1.07295(14) 0.0258(5) Uani d . 1.000
H H2A 0.30800 0.15890 0.25790 0.0250 Uiso c R 1.000
H H4A 0.16180 0.51670 0.11310 0.0300 Uiso c R 1.000
H H5A 0.25180 0.61710 0.29780 0.0300 Uiso c R 1.000
H H6A 0.36420 0.48870 0.46100 0.0290 Uiso c R 1.000
H H7A 0.43070 0.13480 0.46530 0.0270 Uiso c R 1.000
H H8A 0.44660 0.34770 0.61140 0.0270 Uiso c R 1.000
H H10A 0.57350 0.31380 0.82090 0.0260 Uiso c R 1.000
H H11A 0.72550 0.09230 0.87160 0.0270 Uiso c R 1.000
H H13A 0.67340 0.39290 1.00270 0.0310 Uiso c R 1.000
H H14A 0.79940 0.47530 1.18680 0.0360 Uiso c R 1.000
H H15A 0.98280 0.36730 1.30110 0.0370 Uiso c R 1.000
H H16A 1.04090 0.17790 1.22970 0.0350 Uiso c R 1.000
H H17A 0.91710 0.09590 1.04460 0.0310 Uiso c R 1.000

loop_
_atom_type_symbol
_atom_type_description
_atom_type_scat_dispersion_real
_atom_type_scat_dispersion_imag
_atom_type_scat_source
C C 0.0033 0.0016 ' International Tables Vol C Tables 4.2.6.8 and 6.1.1.4'
H H 0.0000 0.0000 ' International Tables Vol C Tables 4.2.6.8 and 6.1.1.4'
N N 0.0061 0.0033 ' International Tables Vol C Tables 4.2.6.8 and 6.1.1.4'
O O 0.0106 0.0060 ' International Tables Vol C Tables 4.2.6.8 and 6.1.1.4'

loop_
_geom_angle_atom_site_label_1
_geom_angle_atom_site_label_2
_geom_angle_atom_site_label_3
_geom_angle
_geom_angle_publ_flag
O1 N1 O2 123.25(14) no
O1 N1 C3 118.38(13) no
O2 N1 C3 118.36(14) no
C2 C1 C6 118.32(14) no
C2 C1 C7 118.78(14) no
C6 C1 C7 122.89(14) no
C1 C2 C3 119.22(15) no
N1 C3 C2 118.73(14) no
N1 C3 C4 118.61(14) no
C2 C3 C4 122.65(14) no
C3 C4 C5 118.09(15) no
C4 C5 C6 120.27(15) no
C1 C6 C5 121.43(15) no
C1 C7 C8 126.52(15) no
C7 C8 C9 122.11(15) no
O3 C9 C8 122.43(14) no
O3 C9 C10 122.50(15) no
C8 C9 C10 115.02(14) no
C9 C10 C11 121.79(15) no
C10 C11 C12 126.80(15) no
C11 C12 C13 122.53(15) no
C11 C12 C17 118.99(15) no
C13 C12 C17 118.46(14) no
C12 C13 C14 120.55(16) no
C13 C14 C15 120.36(16) no
C14 C15 C16 119.65(16) no
C15 C16 C17 120.37(17) no
C12 C17 C16 120.61(16) no
C1 C2 H2A 120.00 no
C3 C2 H2A 120.00 no
C3 C4 H4A 121.00 no
C5 C4 H4A 121.00 no
C4 C5 H5A 120.00 no
C6 C5 H5A 120.00 no
C1 C6 H6A 119.00 no
C5 C6 H6A 119.00 no
C1 C7 H7A 117.00 no
C8 C7 H7A 117.00 no
C7 C8 H8A 119.00 no
C9 C8 H8A 119.00 no
C9 C10 H10A 119.00 no
C11 C10 H10A 119.00 no
C10 C11 H11A 117.00 no
C12 C11 H11A 117.00 no
C12 C13 H13A 120.00 no
C14 C13 H13A 120.00 no
C13 C14 H14A 120.00 no
C15 C14 H14A 120.00 no
C14 C15 H15A 120.00 no
C16 C15 H15A 120.00 no
C15 C16 H16A 120.00 no
C17 C16 H16A 120.00 no
C12 C17 H17A 120.00 no
C16 C17 H17A 120.00 no

loop_
_geom_bond_atom_site_label_1
_geom_bond_atom_site_label_2
_geom_bond_distance
_geom_bond_publ_flag
O1 N1 1.2270(19) no
O2 N1 1.2202(19) no
O3 C9 1.2287(19) no
N1 C3 1.465(2) no
C1 C2 1.394(2) no
C1 C6 1.399(2) no
C1 C7 1.467(2) no
C2 C3 1.384(2) no
C3 C4 1.383(2) no
C4 C5 1.385(2) no
C5 C6 1.383(2) no
C7 C8 1.332(2) no
C8 C9 1.482(2) no
C9 C10 1.479(2) no
C10 C11 1.333(2) no
C11 C12 1.468(2) no
C12 C13 1.395(2) no
C12 C17 1.397(2) no
C13 C14 1.387(2) no
C14 C15 1.386(3) no
C15 C16 1.378(3) no
C16 C17 1.389(2) no
C2 H2A 0.9300 no
C4 H4A 0.9300 no
C5 H5A 0.9300 no
C6 H6A 0.9300 no
C7 H7A 0.9300 no
C8 H8A 0.9300 no
C10 H10A 0.9300 no
C11 H11A 0.9300 no
C13 H13A 0.9300 no
C14 H14A 0.9300 no
C15 H15A 0.9300 no
C16 H16A 0.9300 no
C17 H17A 0.9300 no

loop_
_geom_hbond_atom_site_label_D
_geom_hbond_atom_site_label_H
_geom_hbond_atom_site_label_A
_geom_hbond_site_symmetry_A
_geom_hbond_distance_DH
_geom_hbond_distance_HA
_geom_hbond_distance_DA
_geom_hbond_angle_DHA
_geom_hbond_publ_flag
C2 H2A O3 3_656 0.93 2.59 3.412(2) 147 yes
C7 H7A O3 . 0.93 2.54 2.858(2) 100 no
C11 H11A O3 . 0.93 2.57 2.8724(19) 100 no
C5 H5A Cg1 2_656 0.93 2.62 3.3915(19) 141 yes

loop_
_geom_torsion_atom_site_label_1
_geom_torsion_atom_site_label_2
_geom_torsion_atom_site_label_3
_geom_torsion_atom_site_label_4
_geom_torsion
_geom_torsion_publ_flag
O1 N1 C3 C2 6.3(3) no
O1 N1 C3 C4 -172.40(17) no
O2 N1 C3 C2 -173.88(18) no
O2 N1 C3 C4 7.4(3) no
C6 C1 C2 C3 -1.6(3) no
C7 C1 C2 C3 177.69(17) no
C2 C1 C6 C5 0.6(3) no
C7 C1 C6 C5 -178.66(18) no
C2 C1 C7 C8 -173.22(18) no
C6 C1 C7 C8 6.1(3) no
C1 C2 C3 N1 -177.19(16) no
C1 C2 C3 C4 1.5(3) no
N1 C3 C4 C5 178.43(17) no
C2 C3 C4 C5 -0.2(3) no
C3 C4 C5 C6 -0.8(3) no
C4 C5 C6 C1 0.6(3) no
C1 C7 C8 C9 -177.47(17) no
C7 C8 C9 O3 -11.3(3) no
C7 C8 C9 C10 166.11(17) no
O3 C9 C10 C11 21.9(3) no
C8 C9 C10 C11 -155.48(17) no
C9 C10 C11 C12 176.13(16) no
C10 C11 C12 C13 10.4(3) no
C10 C11 C12 C17 -170.91(18) no
C11 C12 C13 C14 178.32(17) no
C17 C12 C13 C14 -0.3(3) no
C11 C12 C17 C16 -177.90(16) no
C13 C12 C17 C16 0.8(3) no
C12 C13 C14 C15 -0.3(3) no
C13 C14 C15 C16 0.4(3) no
C14 C15 C16 C17 0.0(3) no
C15 C16 C17 C12 -0.7(3) no

loop_
_cod_related_entry_id
_cod_related_entry_database
_cod_related_entry_code
1 ChemSpider 4710563
